data_7056775
loop_
_publ_author_name
'Villa-P\'erez, C.'
'Cadavid-Vargas, J. F.'
'Di Virgilio, A. L.'
'Echeverr\'ia, G. A.'
'Cam\'i, G. E.'
'Soria, D. B.'

_publ_section_title
;
 Crystal structure, Hirshfeld surface analysis, spectroscopic and
 biological studies on sulfamethazine and sulfaquinoxaline ternary
 complexes with 2,2&#x2032;-biquinoline
;
_journal_issue 2
_journal_name_full 'New Journal of Chemistry'
_journal_page_first 891
_journal_paper_doi 10.1039/C7NJ03624H
_journal_volume 42
_journal_year 2018
_chemical_formula_moiety 'Ni, 2(C14 H11 N4 O2 S), (C18 H12 N2), 2(O H2)'
_chemical_formula_sum 'C46 H38 N10 Ni O6 S2'
_chemical_formula_weight 949.69
_space_group_IT_number 2
_space_group_name_Hall '-P 1'
_space_group_name_H-M_alt 'P -1'
_symmetry_cell_setting triclinic
_symmetry_Int_Tables_number 2
_symmetry_space_group_name_Hall '-P 1'
_symmetry_space_group_name_H-M 'P -1'
_atom_sites_solution_hydrogens mixed
_audit_creation_date 2017-05-11T16:38:15-00:00
_audit_creation_method 'WinGX routine CIF_UPDATE'
_audit_update_record
;
2017-07-04 deposited with the CCDC.
2017-12-01 downloaded from the CCDC.
;
_cell_angle_alpha 84.137(10)
_cell_angle_beta 73.892(9)
_cell_angle_gamma 67.836(9)
_cell_formula_units_Z 2
_cell_length_a 11.9807(9)
_cell_length_b 12.2072(14)
_cell_length_c 17.381(2)
_cell_measurement_reflns_used 2621
_cell_measurement_temperature 293(2)
_cell_measurement_theta_max 24.976
_cell_measurement_theta_min 3.549
_cell_volume 2261.7(4)
_computing_cell_refinement
;
        'Fri Sep 11 14:18:13 2015'
;
_computing_data_collection
;
        'Fri Sep 11 14:18:13 2015'
;
_computing_data_reduction
;
        'Fri Sep 11 14:18:13 2015'
;
_computing_structure_refinement 'SHELXL-2014/7 (Sheldrick, 2014)'
_diffrn_ambient_temperature 293(2)
_diffrn_detector 'CCD plate'
_diffrn_detector_area_resol_mean 16.0604
_diffrn_detector_type Eos
_diffrn_measured_fraction_theta_full 0.997
_diffrn_measured_fraction_theta_max 0.831
_diffrn_measurement_device 'four-circle diffractometer'
_diffrn_measurement_device_type 'Xcalibur, Eos, Gemini'
_diffrn_measurement_method '\w scans'
_diffrn_orient_matrix_UB_11 -0.0089714
_diffrn_orient_matrix_UB_12 0.0370923
_diffrn_orient_matrix_UB_13 0.0317792
_diffrn_orient_matrix_UB_21 -0.0655383
_diffrn_orient_matrix_UB_22 0.0197471
_diffrn_orient_matrix_UB_23 0.0057752
_diffrn_orient_matrix_UB_31 -0.0023766
_diffrn_orient_matrix_UB_32 -0.0465912
_diffrn_orient_matrix_UB_33 0.0275856
_diffrn_radiation_monochromator graphite
_diffrn_radiation_probe x-ray
_diffrn_radiation_type MoK\a
_diffrn_radiation_wavelength 0.71073
_diffrn_reflns_av_R_equivalents 0.0575
_diffrn_reflns_av_unetI/netI 0.0946
_diffrn_reflns_Laue_measured_fraction_full 0.997
_diffrn_reflns_Laue_measured_fraction_max 0.831
_diffrn_reflns_limit_h_max 16
_diffrn_reflns_limit_h_min -15
_diffrn_reflns_limit_k_max 16
_diffrn_reflns_limit_k_min -11
_diffrn_reflns_limit_l_max 23
_diffrn_reflns_limit_l_min -22
_diffrn_reflns_number 20532
_diffrn_reflns_point_group_measured_fraction_full 0.997
_diffrn_reflns_point_group_measured_fraction_max 0.831
_diffrn_reflns_theta_full 25.242
_diffrn_reflns_theta_max 29.543
_diffrn_reflns_theta_min 3.029
_diffrn_source 'Enhance (Mo) X-ray Source'
_exptl_absorpt_coefficient_mu 0.582
_exptl_absorpt_correction_T_max 1
_exptl_absorpt_correction_T_min 0.83504
_exptl_absorpt_correction_type multi-scan
_exptl_absorpt_process_details
;
        'Fri Sep 11 14:18:13 2015'
;
_exptl_crystal_colour green
_exptl_crystal_density_diffrn 1.394
_exptl_crystal_description
;
        'fragment'
;
_exptl_crystal_F_000 984
_exptl_crystal_size_max 0.204
_exptl_crystal_size_mid 0.145
_exptl_crystal_size_min 0.095
_refine_diff_density_max 0.882
_refine_diff_density_min -0.401
_refine_diff_density_rms 0.076
_refine_ls_extinction_method none
_refine_ls_goodness_of_fit_ref 0.998
_refine_ls_hydrogen_treatment constr
_refine_ls_matrix_type full
_refine_ls_number_parameters 596
_refine_ls_number_reflns 10504
_refine_ls_number_restraints 6
_refine_ls_restrained_S_all 0.998
_refine_ls_R_factor_all 0.1421
_refine_ls_R_factor_gt 0.067
_refine_ls_shift/su_max 0
_refine_ls_shift/su_mean 0
_refine_ls_structure_factor_coef Fsqd
_refine_ls_weighting_details 'w=1/[\s^2^(Fo^2^)+(0.1005P)^2^] where P=(Fo^2^+2Fc^2^)/3'
_refine_ls_weighting_scheme calc
_refine_ls_wR_factor_gt 0.1638
_refine_ls_wR_factor_ref 0.2148
_reflns_Friedel_coverage 0
_reflns_number_gt 5499
_reflns_number_total 10504
_reflns_threshold_expression 'I > 2\s(I)'
_cod_data_source_file c7nj03624h2.cif
_cod_data_source_block sdqni5
_cod_depositor_comments 'Adding full bibliography for 7056774--7056777.cif.'
_cod_database_code 7056775

loop_
_symmetry_equiv_pos_as_xyz
'x, y, z'
'-x, -y, -z'

loop_
_atom_site_label
_atom_site_type_symbol
_atom_site_fract_x
_atom_site_fract_y
_atom_site_fract_z
_atom_site_U_iso_or_equiv
_atom_site_adp_type
_atom_site_occupancy
_atom_site_site_symmetry_order
_atom_site_calc_flag
_atom_site_refinement_flags_posn
_atom_site_refinement_flags_adp
_atom_site_refinement_flags_occupancy
Ni Ni 0.46604(5) 0.22418(4) 0.20888(3) 0.03900(19) Uani 1 1 d . . .
S112 S 0.15130(10) 0.40742(9) 0.22845(6) 0.0423(3) Uani 1 1 d . . .
S212 S 0.76223(12) 0.01655(10) 0.16919(8) 0.0577(3) Uani 1 1 d . . .
O113 O 0.1600(3) 0.3438(3) 0.16037(17) 0.0506(8) Uani 1 1 d . . .
O114 O 0.0923(3) 0.5345(2) 0.22727(19) 0.0539(8) Uani 1 1 d . . .
N11 N 0.4507(3) 0.3796(3) 0.2718(2) 0.0410(8) Uani 1 1 d . . .
N111 N 0.2908(3) 0.3677(3) 0.2369(2) 0.0389(8) Uani 1 1 d . . .
O213 O 0.7289(3) -0.0232(3) 0.1066(2) 0.0704(10) Uani 1 1 d . . .
N320 N 0.4083(3) 0.1152(3) 0.1575(2) 0.0436(9) Uani 1 1 d . . .
N31 N 0.5189(3) 0.2667(3) 0.0890(2) 0.0423(8) Uani 1 1 d . . .
N21 N 0.4772(4) 0.1592(3) 0.3339(2) 0.0473(9) Uani 1 1 d . . .
N211 N 0.6360(4) 0.1069(3) 0.2252(2) 0.0522(10) Uani 1 1 d . . .
O214 O 0.8279(4) -0.0733(3) 0.2179(2) 0.0812(12) Uani 1 1 d . . .
N18 N 0.3078(4) 0.5863(3) 0.3626(2) 0.0569(10) Uani 1 1 d . . .
N28 N 0.6307(4) 0.0855(4) 0.4399(3) 0.0631(11) Uani 1 1 d . . .
C110 C 0.3295(4) 0.4311(3) 0.2773(2) 0.0372(9) Uani 1 1 d . . .
C115 C 0.0664(4) 0.3552(4) 0.3133(2) 0.0407(10) Uani 1 1 d . . .
N121 N -0.1164(4) 0.2222(4) 0.5186(2) 0.0720(13) Uani 1 1 d D . .
H122 H -0.1438 0.1676 0.5143 0.108 Uiso 1 1 d DR U .
H123 H -0.1699 0.2723 0.5565 0.108 Uiso 1 1 d DR U .
C12 C 0.5057(4) 0.4266(4) 0.3127(3) 0.0464(11) Uani 1 1 d . . .
C116 C 0.0693(4) 0.2408(4) 0.3145(3) 0.0467(11) Uani 1 1 d . . .
H116 H 0.1135 0.1928 0.2695 0.056 Uiso 1 1 calc R U .
C310 C 0.4750(4) 0.2220(4) 0.0425(3) 0.0466(11) Uani 1 1 d . . .
C319 C 0.3482(4) 0.0399(4) 0.1959(3) 0.0459(11) Uani 1 1 d . . .
C17 C 0.4320(5) 0.5313(4) 0.3581(3) 0.0494(11) Uani 1 1 d . . .
C311 C 0.4050(4) 0.1451(4) 0.0816(3) 0.0478(11) Uani 1 1 d . . .
C19 C 0.2573(4) 0.5395(4) 0.3236(3) 0.0498(11) Uani 1 1 d . . .
H19 H 0.1729 0.5767 0.3257 0.06 Uiso 1 1 calc R U .
C118 C -0.0605(4) 0.2691(4) 0.4510(3) 0.0492(11) Uani 1 1 d . . .
C22 C 0.4263(5) 0.1768(4) 0.4143(3) 0.0488(11) Uani 1 1 d . . .
C210 C 0.5998(4) 0.1059(4) 0.3066(3) 0.0473(11) Uani 1 1 d . . .
C120 C -0.0020(4) 0.4272(4) 0.3808(3) 0.0491(11) Uani 1 1 d . . .
H120 H -0.006 0.5048 0.3798 0.059 Uiso 1 1 calc R U .
C119 C -0.0638(4) 0.3841(4) 0.4486(3) 0.0502(11) Uani 1 1 d . . .
H119 H -0.1081 0.4327 0.4933 0.06 Uiso 1 1 calc R U .
C32 C 0.5890(4) 0.3350(4) 0.0549(3) 0.0465(11) Uani 1 1 d . . .
C117 C 0.0076(4) 0.1979(4) 0.3813(3) 0.0496(11) Uani 1 1 d . . .
H117 H 0.0101 0.1208 0.3812 0.06 Uiso 1 1 calc R U .
C215 C 0.8522(4) 0.1013(4) 0.1236(3) 0.0510(11) Uani 1 1 d . . .
C314 C 0.2781(5) 0.0021(4) 0.1584(3) 0.0541(12) Uani 1 1 d . . .
C318 C 0.3560(5) -0.0017(4) 0.2737(3) 0.0570(13) Uani 1 1 d . . .
H318 H 0.403 0.0209 0.2989 0.068 Uiso 1 1 calc R U .
C13 C 0.6319(5) 0.3742(4) 0.3097(3) 0.0599(13) Uani 1 1 d . . .
H13 H 0.6803 0.3056 0.2796 0.072 Uiso 1 1 calc R U .
C27 C 0.5035(5) 0.1407(4) 0.4678(3) 0.0573(13) Uani 1 1 d . . .
C33 C 0.6363(4) 0.3828(4) 0.1016(3) 0.0566(13) Uani 1 1 d . . .
H33 H 0.62 0.3685 0.1564 0.068 Uiso 1 1 calc R U .
C29 C 0.6755(5) 0.0687(4) 0.3632(4) 0.0619(14) Uani 1 1 d . . .
H29 H 0.7612 0.0305 0.3435 0.074 Uiso 1 1 calc R U .
C216 C 0.8771(5) 0.1213(4) 0.0426(3) 0.0572(13) Uani 1 1 d . . .
H216 H 0.8472 0.088 0.0108 0.069 Uiso 1 1 calc R U .
N221 N 1.0523(5) 0.3151(5) 0.0204(3) 0.0920(16) Uani 1 1 d D . .
H222 H 1.0759 0.3413 0.0541 0.138 Uiso 1 1 d DR U .
H223 H 1.0748 0.3254 -0.0307 0.138 Uiso 1 1 d DR U .
C220 C 0.8987(5) 0.1512(5) 0.1703(3) 0.0660(14) Uani 1 1 d . . .
H220 H 0.8844 0.1364 0.225 0.079 Uiso 1 1 calc R U .
C37 C 0.6132(5) 0.3571(4) -0.0288(3) 0.0655(15) Uani 1 1 d . . .
C217 C 0.9455(5) 0.1897(4) 0.0081(3) 0.0618(13) Uani 1 1 d . . .
H217 H 0.9632 0.2008 -0.0471 0.074 Uiso 1 1 calc R U .
C312 C 0.3416(5) 0.1073(4) 0.0406(3) 0.0619(13) Uani 1 1 d . . .
H312 H 0.3431 0.1286 -0.0125 0.074 Uiso 1 1 calc R U .
C218 C 0.9884(5) 0.2425(5) 0.0540(4) 0.0636(14) Uani 1 1 d . . .
C23 C 0.2980(5) 0.2301(4) 0.4450(3) 0.0604(13) Uani 1 1 d . . .
H23 H 0.2466 0.2544 0.4103 0.073 Uiso 1 1 calc R U .
C313 C 0.2772(5) 0.0386(5) 0.0800(3) 0.0686(15) Uani 1 1 d . . .
H313 H 0.2315 0.0153 0.0539 0.082 Uiso 1 1 calc R U .
C315 C 0.2146(6) -0.0710(5) 0.2009(4) 0.0766(17) Uani 1 1 d . . .
H315 H 0.1663 -0.0941 0.1771 0.092 Uiso 1 1 calc R U .
C16 C 0.4881(6) 0.5791(5) 0.4000(3) 0.0754(16) Uani 1 1 d . . .
H16 H 0.441 0.6476 0.4303 0.091 Uiso 1 1 calc R U .
C39 C 0.4962(5) 0.2419(4) -0.0403(3) 0.0659(15) Uani 1 1 d . . .
H39 H 0.4634 0.2102 -0.071 0.079 Uiso 1 1 calc R U .
C24 C 0.2463(6) 0.2474(5) 0.5253(3) 0.0730(16) Uani 1 1 d . . .
H24 H 0.1603 0.2824 0.5452 0.088 Uiso 1 1 calc R U .
C317 C 0.2962(6) -0.0740(5) 0.3121(3) 0.0748(17) Uani 1 1 d . . .
H317 H 0.3035 -0.1016 0.3631 0.09 Uiso 1 1 calc R U .
C38 C 0.5656(6) 0.3082(5) -0.0746(3) 0.0746(17) Uani 1 1 d . . .
H38 H 0.5814 0.3211 -0.1295 0.089 Uiso 1 1 calc R U .
C34 C 0.7059(5) 0.4501(4) 0.0689(4) 0.0715(16) Uani 1 1 d . . .
H34 H 0.7374 0.4808 0.1012 0.086 Uiso 1 1 calc R U .
C219 C 0.9651(5) 0.2216(5) 0.1362(4) 0.0741(16) Uani 1 1 d . . .
H219 H 0.9947 0.2555 0.1679 0.089 Uiso 1 1 calc R U .
C316 C 0.2230(6) -0.1078(5) 0.2756(4) 0.0787(17) Uani 1 1 d . . .
H316 H 0.1802 -0.1557 0.303 0.094 Uiso 1 1 calc R U .
C14 C 0.6861(6) 0.4215(5) 0.3502(4) 0.0789(17) Uani 1 1 d . . .
H14 H 0.7708 0.3861 0.3474 0.095 Uiso 1 1 calc R U .
C25 C 0.3239(7) 0.2119(5) 0.5775(4) 0.0805(18) Uani 1 1 d . . .
H25 H 0.2885 0.224 0.6322 0.097 Uiso 1 1 calc R U .
C26 C 0.4491(7) 0.1604(5) 0.5501(4) 0.0734(16) Uani 1 1 d . . .
H26 H 0.499 0.1381 0.5858 0.088 Uiso 1 1 calc R U .
C36 C 0.6874(6) 0.4277(5) -0.0615(4) 0.0815(19) Uani 1 1 d . . .
H36 H 0.7061 0.4422 -0.1162 0.098 Uiso 1 1 calc R U .
C35 C 0.7300(6) 0.4729(5) -0.0134(4) 0.083(2) Uani 1 1 d . . .
H35 H 0.7763 0.5201 -0.0353 0.1 Uiso 1 1 calc R U .
C15 C 0.6122(6) 0.5243(6) 0.3958(4) 0.0838(19) Uani 1 1 d . . .
H15 H 0.6486 0.556 0.424 0.101 Uiso 1 1 calc R U .
O2W O 0.8632(5) -0.0001(4) 0.4808(3) 0.1274(19) Uani 1 1 d . . .
H21W H 0.8059 -0.0204 0.4743 0.191 Uiso 1 1 d R U .
H22W H 0.9252 -0.0629 0.4834 0.191 Uiso 1 1 d R U .
O1W O -0.1206(8) 0.6805(6) 0.1632(5) 0.141(3) Uani 0.752(8) 1 d . . P
H11W H -0.1762 0.6568 0.1934 0.211 Uiso 0.752(8) 1 d R U P
H12W H -0.1481 0.7554 0.1666 0.211 Uiso 0.752(8) 1 d R U P
O3W O 0.992(2) -0.2326(15) 0.3073(16) 0.143(11) Uani 0.248(8) 1 d . . P
H31W H 0.9575 -0.1815 0.2757 0.214 Uiso 0.248(8) 1 d R U P
H32W H 1.03 -0.2982 0.2823 0.214 Uiso 0.248(8) 1 d R U P

loop_
_atom_site_aniso_label
_atom_site_aniso_U_11
_atom_site_aniso_U_22
_atom_site_aniso_U_33
_atom_site_aniso_U_23
_atom_site_aniso_U_13
_atom_site_aniso_U_12
Ni 0.0350(3) 0.0397(3) 0.0431(3) 0.0019(2) -0.0088(2) -0.0158(2)
S112 0.0348(6) 0.0504(6) 0.0433(6) 0.0042(5) -0.0080(5) -0.0200(5)
S212 0.0479(8) 0.0471(7) 0.0746(9) -0.0046(6) -0.0193(6) -0.0099(6)
O113 0.0456(19) 0.072(2) 0.0446(18) -0.0008(15) -0.0141(14) -0.0308(16)
O114 0.0442(19) 0.0483(18) 0.067(2) 0.0106(15) -0.0160(16) -0.0163(15)
N11 0.037(2) 0.045(2) 0.049(2) 0.0018(16) -0.0119(16) -0.0227(17)
N111 0.0314(19) 0.0430(19) 0.047(2) -0.0046(15) -0.0085(15) -0.0186(16)
O213 0.067(2) 0.073(2) 0.080(3) -0.0279(19) -0.013(2) -0.032(2)
N320 0.040(2) 0.0406(19) 0.049(2) -0.0069(16) -0.0140(17) -0.0097(16)
N31 0.036(2) 0.0403(19) 0.041(2) 0.0047(15) -0.0049(16) -0.0083(16)
N21 0.047(2) 0.043(2) 0.057(3) 0.0032(17) -0.0196(19) -0.0196(18)
N211 0.043(2) 0.050(2) 0.061(3) 0.0009(18) -0.0169(19) -0.0121(18)
O214 0.070(3) 0.054(2) 0.106(3) 0.009(2) -0.033(2) -0.0023(19)
N18 0.055(3) 0.057(2) 0.063(3) -0.0164(19) -0.005(2) -0.028(2)
N28 0.070(3) 0.065(3) 0.066(3) 0.012(2) -0.035(3) -0.028(2)
C110 0.035(2) 0.041(2) 0.037(2) 0.0039(17) -0.0082(18) -0.0182(19)
C115 0.029(2) 0.050(3) 0.044(3) -0.0034(19) -0.0088(18) -0.0157(19)
N121 0.082(3) 0.067(3) 0.058(3) 0.001(2) 0.008(2) -0.037(3)
C12 0.046(3) 0.043(2) 0.057(3) 0.008(2) -0.018(2) -0.023(2)
C116 0.042(3) 0.049(3) 0.045(3) -0.004(2) -0.005(2) -0.016(2)
C310 0.045(3) 0.044(2) 0.040(3) 0.0012(19) -0.011(2) -0.004(2)
C319 0.042(3) 0.044(2) 0.053(3) -0.005(2) -0.012(2) -0.017(2)
C17 0.056(3) 0.053(3) 0.052(3) -0.003(2) -0.015(2) -0.033(2)
C311 0.047(3) 0.041(2) 0.050(3) -0.009(2) -0.012(2) -0.008(2)
C19 0.034(2) 0.051(3) 0.061(3) -0.007(2) -0.004(2) -0.017(2)
C118 0.038(3) 0.056(3) 0.047(3) 0.000(2) -0.004(2) -0.015(2)
C22 0.061(3) 0.043(2) 0.056(3) 0.004(2) -0.021(2) -0.030(2)
C210 0.047(3) 0.040(2) 0.060(3) 0.008(2) -0.022(2) -0.018(2)
C120 0.044(3) 0.053(3) 0.054(3) -0.003(2) -0.007(2) -0.026(2)
C119 0.046(3) 0.057(3) 0.047(3) -0.004(2) 0.000(2) -0.025(2)
C32 0.040(3) 0.038(2) 0.051(3) 0.006(2) -0.006(2) -0.008(2)
C117 0.049(3) 0.044(3) 0.054(3) -0.001(2) -0.004(2) -0.021(2)
C215 0.038(3) 0.053(3) 0.063(3) -0.012(2) -0.019(2) -0.011(2)
C314 0.052(3) 0.050(3) 0.067(3) -0.012(2) -0.022(3) -0.020(2)
C318 0.066(3) 0.060(3) 0.061(3) 0.012(2) -0.027(3) -0.037(3)
C13 0.053(3) 0.058(3) 0.080(4) 0.001(3) -0.032(3) -0.022(3)
C27 0.074(4) 0.056(3) 0.060(3) 0.005(2) -0.027(3) -0.037(3)
C33 0.044(3) 0.052(3) 0.061(3) 0.016(2) -0.002(2) -0.016(2)
C29 0.055(3) 0.056(3) 0.084(4) 0.010(3) -0.035(3) -0.021(3)
C216 0.051(3) 0.059(3) 0.064(3) -0.020(2) -0.021(3) -0.013(2)
N221 0.078(4) 0.122(4) 0.100(4) 0.006(3) -0.026(3) -0.062(3)
C220 0.048(3) 0.101(4) 0.057(3) -0.003(3) -0.020(3) -0.031(3)
C37 0.060(3) 0.054(3) 0.055(3) 0.016(2) 0.001(3) -0.007(3)
C217 0.057(3) 0.065(3) 0.061(3) -0.008(3) -0.015(3) -0.017(3)
C312 0.069(4) 0.066(3) 0.056(3) -0.007(2) -0.025(3) -0.023(3)
C218 0.046(3) 0.073(3) 0.076(4) -0.004(3) -0.021(3) -0.021(3)
C23 0.067(4) 0.052(3) 0.063(3) 0.001(2) -0.014(3) -0.026(3)
C313 0.073(4) 0.071(3) 0.075(4) -0.022(3) -0.029(3) -0.028(3)
C315 0.080(4) 0.073(4) 0.102(5) -0.012(3) -0.028(4) -0.050(3)
C16 0.083(5) 0.076(4) 0.082(4) -0.013(3) -0.025(3) -0.039(3)
C39 0.081(4) 0.061(3) 0.044(3) -0.003(2) -0.009(3) -0.017(3)
C24 0.084(4) 0.074(4) 0.063(4) -0.007(3) -0.007(3) -0.037(3)
C317 0.091(5) 0.079(4) 0.071(4) 0.016(3) -0.021(3) -0.053(4)
C38 0.081(4) 0.073(4) 0.037(3) 0.010(3) 0.000(3) -0.006(3)
C34 0.055(3) 0.059(3) 0.096(5) 0.018(3) -0.015(3) -0.024(3)
C219 0.051(3) 0.104(4) 0.086(4) -0.012(3) -0.027(3) -0.038(3)
C316 0.084(4) 0.070(4) 0.100(5) 0.006(3) -0.020(4) -0.051(3)
C14 0.064(4) 0.083(4) 0.110(5) -0.002(4) -0.044(4) -0.033(3)
C25 0.112(6) 0.082(4) 0.056(4) -0.005(3) -0.011(4) -0.052(4)
C26 0.099(5) 0.071(4) 0.071(4) 0.005(3) -0.038(4) -0.045(4)
C36 0.059(4) 0.079(4) 0.078(4) 0.032(3) 0.006(3) -0.019(3)
C35 0.057(4) 0.081(4) 0.100(5) 0.038(4) -0.008(3) -0.032(3)
C15 0.093(5) 0.091(4) 0.102(5) -0.005(4) -0.053(4) -0.051(4)
O2W 0.134(5) 0.107(3) 0.190(6) 0.033(3) -0.103(4) -0.063(3)
O1W 0.144(7) 0.096(5) 0.165(7) 0.024(4) -0.050(6) -0.026(5)
O3W 0.104(17) 0.074(12) 0.27(3) 0.029(15) -0.112(19) -0.015(11)

loop_
_atom_type_symbol
_atom_type_description
_atom_type_scat_dispersion_real
_atom_type_scat_dispersion_imag
_atom_type_scat_source
C C 0.0033 0.0016 'International Tables Vol C Tables 4.2.6.8 and 6.1.1.4'
H H 0 0 'International Tables Vol C Tables 4.2.6.8 and 6.1.1.4'
N N 0.0061 0.0033 'International Tables Vol C Tables 4.2.6.8 and 6.1.1.4'
O O 0.0106 0.006 'International Tables Vol C Tables 4.2.6.8 and 6.1.1.4'
Ni Ni 0.3393 1.1124 'International Tables Vol C Tables 4.2.6.8 and 6.1.1.4'
S S 0.1246 0.1234 'International Tables Vol C Tables 4.2.6.8 and 6.1.1.4'

loop_
_geom_angle_atom_site_label_1
_geom_angle_atom_site_label_2
_geom_angle_atom_site_label_3
_geom_angle
N211 Ni N31 100.64(15)
N211 Ni N320 101.64(14)
N31 Ni N320 79.89(14)
N211 Ni N111 156.97(15)
N31 Ni N111 96.17(13)
N320 Ni N111 96.69(13)
N211 Ni N11 99.09(14)
N31 Ni N11 103.09(13)
N320 Ni N11 158.12(13)
N111 Ni N11 61.52(12)
N211 Ni N21 61.46(15)
N31 Ni N21 160.96(14)
N320 Ni N21 108.79(13)
N111 Ni N21 99.49(13)
N11 Ni N21 75.38(12)
O114 S112 O113 116.92(19)
O114 S112 N111 111.45(18)
O113 S112 N111 105.86(18)
O114 S112 C115 107.80(19)
O113 S112 C115 107.18(19)
N111 S112 C115 107.18(19)
O214 S212 O213 116.8(2)
O214 S212 N211 109.6(2)
O213 S212 N211 107.6(2)
O214 S212 C215 109.5(2)
O213 S212 C215 107.0(2)
N211 S212 C215 105.7(2)
C110 N11 C12 119.6(4)
C110 N11 Ni 92.4(2)
C12 N11 Ni 146.7(3)
C110 N111 S112 124.1(3)
C110 N111 Ni 94.6(2)
S112 N111 Ni 141.14(19)
C311 N320 C319 118.0(4)
C311 N320 Ni 112.2(3)
C319 N320 Ni 127.9(3)
C310 N31 C32 119.1(4)
C310 N31 Ni 112.8(3)
C32 N31 Ni 128.1(3)
C210 N21 C22 119.2(4)
C210 N21 Ni 89.5(3)
C22 N21 Ni 147.5(3)
C210 N211 S212 126.2(3)
C210 N211 Ni 96.5(3)
S212 N211 Ni 135.8(2)
C19 N18 C17 118.3(4)
C29 N28 C27 117.1(5)
N11 C110 N111 111.1(4)
N11 C110 C19 119.6(4)
N111 C110 C19 129.3(4)
C116 C115 C120 119.3(4)
C116 C115 S112 120.0(3)
C120 C115 S112 120.7(3)
C118 N121 H122 119.7
C118 N121 H123 116.7
H122 N121 H123 109.8
N11 C12 C13 121.4(4)
N11 C12 C17 119.1(4)
C13 C12 C17 119.5(4)
C117 C116 C115 120.4(4)
C117 C116 H116 119.8
C115 C116 H116 119.8
N31 C310 C39 122.7(4)
N31 C310 C311 116.9(4)
C39 C310 C311 120.3(4)
N320 C319 C318 120.6(4)
N320 C319 C314 121.1(4)
C318 C319 C314 118.2(4)
N18 C17 C16 119.3(5)
N18 C17 C12 121.6(4)
C16 C17 C12 119.1(5)
N320 C311 C312 123.4(4)
N320 C311 C310 115.6(4)
C312 C311 C310 121.0(4)
N18 C19 C110 121.7(4)
N18 C19 H19 119.1
C110 C19 H19 119.1
N121 C118 C119 122.1(4)
N121 C118 C117 119.9(4)
C119 C118 C117 117.9(4)
N21 C22 C23 120.7(5)
N21 C22 C27 120.3(5)
C23 C22 C27 119.0(5)
N21 C210 N211 111.4(4)
N21 C210 C29 118.9(5)
N211 C210 C29 129.3(5)
C119 C120 C115 120.6(4)
C119 C120 H120 119.7
C115 C120 H120 119.7
C120 C119 C118 120.8(4)
C120 C119 H119 119.6
C118 C119 H119 119.6
N31 C32 C33 120.6(4)
N31 C32 C37 120.1(5)
C33 C32 C37 119.4(4)
C116 C117 C118 121.0(4)
C116 C117 H117 119.5
C118 C117 H117 119.5
C216 C215 C220 118.9(5)
C216 C215 S212 121.4(4)
C220 C215 S212 119.7(4)
C313 C314 C315 123.2(5)
C313 C314 C319 117.5(4)
C315 C314 C319 119.2(5)
C317 C318 C319 121.0(5)
C317 C318 H318 119.5
C319 C318 H318 119.5
C14 C13 C12 121.2(5)
C14 C13 H13 119.4
C12 C13 H13 119.4
N28 C27 C26 119.9(5)
N28 C27 C22 120.8(5)
C26 C27 C22 119.3(5)
C34 C33 C32 121.4(5)
C34 C33 H33 119.3
C32 C33 H33 119.3
N28 C29 C210 123.7(5)
N28 C29 H29 118.1
C210 C29 H29 118.1
C217 C216 C215 120.7(5)
C217 C216 H216 119.7
C215 C216 H216 119.7
C218 N221 H222 113.1
C218 N221 H223 123
H222 N221 H223 123.4
C219 C220 C215 120.6(5)
C219 C220 H220 119.7
C215 C220 H220 119.7
C38 C37 C32 118.6(5)
C38 C37 C36 123.5(5)
C32 C37 C36 117.9(6)
C216 C217 C218 120.9(5)
C216 C217 H217 119.6
C218 C217 H217 119.6
C313 C312 C311 118.4(5)
C313 C312 H312 120.8
C311 C312 H312 120.8
N221 C218 C217 121.2(5)
N221 C218 C219 119.8(5)
C217 C218 C219 119.0(5)
C24 C23 C22 121.1(6)
C24 C23 H23 119.5
C22 C23 H23 119.5
C312 C313 C314 121.4(5)
C312 C313 H313 119.3
C314 C313 H313 119.3
C316 C315 C314 120.8(5)
C316 C315 H315 119.6
C314 C315 H315 119.6
C15 C16 C17 119.6(5)
C15 C16 H16 120.2
C17 C16 H16 120.2
C38 C39 C310 118.7(5)
C38 C39 H39 120.6
C310 C39 H39 120.6
C23 C24 C25 119.3(6)
C23 C24 H24 120.3
C25 C24 H24 120.3
C318 C317 C316 120.5(5)
C318 C317 H317 119.8
C316 C317 H317 119.8
C39 C38 C37 120.8(5)
C39 C38 H38 119.6
C37 C38 H38 119.6
C33 C34 C35 119.8(6)
C33 C34 H34 120.1
C35 C34 H34 120.1
C220 C219 C218 119.9(5)
C220 C219 H219 120
C218 C219 H219 120
C315 C316 C317 120.2(5)
C315 C316 H316 119.9
C317 C316 H316 119.9
C13 C14 C15 119.0(5)
C13 C14 H14 120.5
C15 C14 H14 120.5
C26 C25 C24 121.5(6)
C26 C25 H25 119.2
C24 C25 H25 119.2
C25 C26 C27 119.8(6)
C25 C26 H26 120.1
C27 C26 H26 120.1
C35 C36 C37 120.4(6)
C35 C36 H36 119.8
C37 C36 H36 119.8
C36 C35 C34 121.1(5)
C36 C35 H35 119.4
C34 C35 H35 119.4
C16 C15 C14 121.7(5)
C16 C15 H15 119.2
C14 C15 H15 119.2
H21W O2W H22W 107.7
H11W O1W H12W 107.7
H31W O3W H32W 107.7

loop_
_geom_bond_atom_site_label_1
_geom_bond_atom_site_label_2
_geom_bond_distance
Ni N211 2.078(4)
Ni N31 2.075(3)
Ni N320 2.080(3)
Ni N111 2.132(3)
Ni N11 2.209(3)
Ni N21 2.257(4)
S112 O114 1.443(3)
S112 O113 1.440(3)
S112 N111 1.600(3)
S112 C115 1.755(4)
S212 O214 1.438(4)
S212 O213 1.440(4)
S212 N211 1.611(4)
S212 C215 1.749(5)
N11 C110 1.326(5)
N11 C12 1.378(5)
N111 C110 1.368(5)
N320 C311 1.339(5)
N320 C319 1.384(5)
N31 C310 1.331(5)
N31 C32 1.379(5)
N21 C210 1.327(6)
N21 C22 1.365(6)
N211 C210 1.360(6)
N18 C19 1.311(6)
N18 C17 1.365(6)
N28 C29 1.299(6)
N28 C27 1.375(7)
C110 C19 1.455(6)
C115 C116 1.382(6)
C115 C120 1.398(6)
N121 C118 1.368(6)
N121 H122 0.864
N121 H123 0.8782
C12 C13 1.389(6)
C12 C17 1.415(6)
C116 C117 1.364(6)
C116 H116 0.93
C310 C39 1.402(6)
C310 C311 1.481(6)
C319 C318 1.409(6)
C319 C314 1.414(6)
C17 C16 1.406(7)
C311 C312 1.389(6)
C19 H19 0.93
C118 C119 1.386(6)
C118 C117 1.422(6)
C22 C23 1.390(7)
C22 C27 1.414(7)
C210 C29 1.445(6)
C120 C119 1.377(6)
C120 H120 0.93
C119 H119 0.93
C32 C33 1.386(7)
C32 C37 1.419(7)
C117 H117 0.93
C215 C216 1.372(6)
C215 C220 1.395(6)
C314 C313 1.392(7)
C314 C315 1.410(7)
C318 C317 1.354(6)
C318 H318 0.93
C13 C14 1.368(7)
C13 H13 0.93
C27 C26 1.403(7)
C33 C34 1.361(6)
C33 H33 0.93
C29 H29 0.93
C216 C217 1.367(7)
C216 H216 0.93
N221 C218 1.367(7)
N221 H222 0.851
N221 H223 0.8642
C220 C219 1.369(7)
C220 H220 0.93
C37 C38 1.386(8)
C37 C36 1.433(8)
C217 C218 1.378(7)
C217 H217 0.93
C312 C313 1.358(7)
C312 H312 0.93
C218 C219 1.394(8)
C23 C24 1.363(7)
C23 H23 0.93
C313 H313 0.93
C315 C316 1.347(8)
C315 H315 0.93
C16 C15 1.364(8)
C16 H16 0.93
C39 C38 1.354(8)
C39 H39 0.93
C24 C25 1.399(8)
C24 H24 0.93
C317 C316 1.407(8)
C317 H317 0.93
C38 H38 0.93
C34 C35 1.400(8)
C34 H34 0.93
C219 H219 0.93
C316 H316 0.93
C14 C15 1.401(8)
C14 H14 0.93
C25 C26 1.351(8)
C25 H25 0.93
C26 H26 0.93
C36 C35 1.344(8)
C36 H36 0.93
C35 H35 0.93
C15 H15 0.93
O2W H21W 0.85
O2W H22W 0.8499
O1W H11W 0.85
O1W H12W 0.85
O3W H31W 0.85
O3W H32W 0.8499

loop_
_geom_hbond_atom_site_label_D
_geom_hbond_atom_site_label_H
_geom_hbond_atom_site_label_A
_geom_hbond_distance_DH
_geom_hbond_distance_HA
_geom_hbond_distance_DA
_geom_hbond_angle_DHA
_geom_hbond_site_symmetry_A
N121 H122 O2W 0.86 2.15 2.968(6) 157.8 1_455
N121 H123 N18 0.88 2.18 3.051(6) 172.2 2_566
C19 H19 O114 0.93 2.37 2.944(6) 120.1 .
C19 H19 O3W 0.93 2.58 3.404(18) 148.2 1_465
C318 H318 N21 0.93 2.38 3.236(6) 153.6 .
C33 H33 N11 0.93 2.4 3.176(6) 141.2 .
C29 H29 O214 0.93 2.42 2.943(7) 115.8 .
N221 H222 O113 0.85 2.34 3.157(6) 159.9 1_655
N221 H223 O1W 0.86 2.22 3.067(10) 167.7 2_665
C219 H219 O113 0.93 2.56 3.340(6) 142 1_655
O1W H12W S212 0.85 2.96 3.805(6) 176.9 1_465
O1W H12W O214 0.85 2.24 3.029(8) 153.8 1_465
O2W H21W N28 0.85 2.22 2.848(7) 130.7 .
O2W H22W N121 0.85 2.37 3.218(7) 171.7 2_656
O3W H31W O214 0.85 2.05 2.872(18) 162 .
O3W H32W O114 0.85 2.12 2.96(2) 169.4 1_645

loop_
_geom_torsion_atom_site_label_1
_geom_torsion_atom_site_label_2
_geom_torsion_atom_site_label_3
_geom_torsion_atom_site_label_4
_geom_torsion
O114 S112 N111 C110 31.4(4)
O113 S112 N111 C110 159.5(3)
C115 S112 N111 C110 -86.3(3)
O114 S112 N111 Ni -153.7(3)
O113 S112 N111 Ni -25.6(3)
C115 S112 N111 Ni 88.6(3)
O214 S212 N211 C210 4.8(5)
O213 S212 N211 C210 132.8(4)
C215 S212 N211 C210 -113.1(4)
O214 S212 N211 Ni -157.3(3)
O213 S212 N211 Ni -29.3(4)
C215 S212 N211 Ni 84.8(3)
C12 N11 C110 N111 -176.1(3)
Ni N11 C110 N111 -5.5(3)
C12 N11 C110 C19 2.8(6)
Ni N11 C110 C19 173.3(3)
S112 N111 C110 N11 -177.4(3)
Ni N111 C110 N11 5.8(3)
S112 N111 C110 C19 3.8(6)
Ni N111 C110 C19 -173.0(4)
O114 S112 C115 C116 155.1(3)
O113 S112 C115 C116 28.5(4)
N111 S112 C115 C116 -84.8(4)
O114 S112 C115 C120 -26.4(4)
O113 S112 C115 C120 -153.1(4)
N111 S112 C115 C120 93.7(4)
C110 N11 C12 C13 178.8(4)
Ni N11 C12 C13 16.2(8)
C110 N11 C12 C17 -1.9(6)
Ni N11 C12 C17 -164.5(4)
C120 C115 C116 C117 -1.0(7)
S112 C115 C116 C117 177.4(4)
C32 N31 C310 C39 -0.5(6)
Ni N31 C310 C39 178.3(4)
C32 N31 C310 C311 177.4(4)
Ni N31 C310 C311 -3.8(5)
C311 N320 C319 C318 175.4(4)
Ni N320 C319 C318 -21.9(6)
C311 N320 C319 C314 -4.3(6)
Ni N320 C319 C314 158.4(3)
C19 N18 C17 C16 -179.3(5)
C19 N18 C17 C12 0.2(7)
N11 C12 C17 N18 0.3(6)
C13 C12 C17 N18 179.7(4)
N11 C12 C17 C16 179.9(4)
C13 C12 C17 C16 -0.8(7)
C319 N320 C311 C312 1.9(6)
Ni N320 C311 C312 -163.4(4)
C319 N320 C311 C310 -177.7(4)
Ni N320 C311 C310 17.0(4)
N31 C310 C311 N320 -9.1(6)
C39 C310 C311 N320 168.8(4)
N31 C310 C311 C312 171.3(4)
C39 C310 C311 C312 -10.8(7)
C17 N18 C19 C110 0.7(6)
N11 C110 C19 N18 -2.3(6)
N111 C110 C19 N18 176.3(4)
C210 N21 C22 C23 -178.6(4)
Ni N21 C22 C23 32.4(7)
C210 N21 C22 C27 1.3(6)
Ni N21 C22 C27 -147.7(4)
C22 N21 C210 N211 -173.5(3)
Ni N21 C210 N211 -9.6(3)
C22 N21 C210 C29 -0.3(6)
Ni N21 C210 C29 163.6(4)
S212 N211 C210 N21 -157.1(3)
Ni N211 C210 N21 10.5(4)
S212 N211 C210 C29 30.6(7)
Ni N211 C210 C29 -161.8(4)
C116 C115 C120 C119 1.5(7)
S112 C115 C120 C119 -176.9(4)
C115 C120 C119 C118 -0.8(7)
N121 C118 C119 C120 177.2(5)
C117 C118 C119 C120 -0.4(7)
C310 N31 C32 C33 -179.9(4)
Ni N31 C32 C33 1.5(6)
C310 N31 C32 C37 0.2(6)
Ni N31 C32 C37 -178.3(3)
C115 C116 C117 C118 -0.2(7)
N121 C118 C117 C116 -176.7(5)
C119 C118 C117 C116 0.9(7)
O214 S212 C215 C216 128.7(4)
O213 S212 C215 C216 1.2(5)
N211 S212 C215 C216 -113.3(4)
O214 S212 C215 C220 -52.1(5)
O213 S212 C215 C220 -179.6(4)
N211 S212 C215 C220 65.9(4)
N320 C319 C314 C313 3.3(7)
C318 C319 C314 C313 -176.4(4)
N320 C319 C314 C315 -177.6(4)
C318 C319 C314 C315 2.7(7)
N320 C319 C318 C317 179.1(5)
C314 C319 C318 C317 -1.2(7)
N11 C12 C13 C14 179.7(5)
C17 C12 C13 C14 0.4(7)
C29 N28 C27 C26 179.4(4)
C29 N28 C27 C22 0.2(7)
N21 C22 C27 N28 -1.2(6)
C23 C22 C27 N28 178.7(4)
N21 C22 C27 C26 179.6(4)
C23 C22 C27 C26 -0.5(6)
N31 C32 C33 C34 179.8(4)
C37 C32 C33 C34 -0.3(7)
C27 N28 C29 C210 0.8(7)
N21 C210 C29 N28 -0.8(7)
N211 C210 C29 N28 171.0(4)
C220 C215 C216 C217 -0.5(7)
S212 C215 C216 C217 178.7(4)
C216 C215 C220 C219 1.8(8)
S212 C215 C220 C219 -177.4(4)
N31 C32 C37 C38 -0.4(7)
C33 C32 C37 C38 179.7(5)
N31 C32 C37 C36 -179.5(4)
C33 C32 C37 C36 0.6(7)
C215 C216 C217 C218 -1.6(8)
N320 C311 C312 C313 1.6(8)
C310 C311 C312 C313 -178.9(4)
C216 C217 C218 N221 -177.2(5)
C216 C217 C218 C219 2.4(8)
N21 C22 C23 C24 179.6(4)
C27 C22 C23 C24 -0.3(7)
C311 C312 C313 C314 -2.6(8)
C315 C314 C313 C312 -178.8(5)
C319 C314 C313 C312 0.3(8)
C313 C314 C315 C316 177.1(5)
C319 C314 C315 C316 -2.0(8)
N18 C17 C16 C15 179.9(5)
C12 C17 C16 C15 0.3(8)
N31 C310 C39 C38 0.8(7)
C311 C310 C39 C38 -177.0(4)
C22 C23 C24 C25 0.7(8)
C319 C318 C317 C316 -1.0(9)
C310 C39 C38 C37 -1.0(8)
C32 C37 C38 C39 0.7(8)
C36 C37 C38 C39 179.8(5)
C32 C33 C34 C35 0.5(8)
C215 C220 C219 C218 -1.0(8)
N221 C218 C219 C220 178.5(5)
C217 C218 C219 C220 -1.1(8)
C314 C315 C316 C317 -0.3(9)
C318 C317 C316 C315 1.8(9)
C12 C13 C14 C15 0.5(9)
C23 C24 C25 C26 -0.2(8)
C24 C25 C26 C27 -0.6(8)
N28 C27 C26 C25 -178.3(5)
C22 C27 C26 C25 0.9(7)
C38 C37 C36 C35 179.6(6)
C32 C37 C36 C35 -1.3(8)
C37 C36 C35 C34 1.6(9)
C33 C34 C35 C36 -1.2(9)
C17 C16 C15 C14 0.5(9)
C13 C14 C15 C16 -0.9(10)
